data_7045764
loop_
_publ_author_name
'Long, J\'er\^ome'
'Lyubov, Dimitry M.'
'Mahrova, Tatyana V.'
'Cherkasov, Anton V.'
'Fukin, Georgy K.'
'Guari, Yannick'
'Larionova, Joulia'
'Trifonov, Alexander A.'

_publ_section_title
;
 Synthesis, structure and magnetic properties of tris(pyrazolyl)methane
 lanthanide complexes: effect of the anion on the slow relaxation of
 magnetization.
;
_journal_issue 15
_journal_name_full 'Dalton transactions (Cambridge, England : 2003)'
_journal_page_first 5153
_journal_page_last 5156
_journal_paper_doi 10.1039/C8DT00458G
_journal_volume 47
_journal_year 2018
_chemical_formula_sum 'C20 H28 Cl3 N8 Tb'
_chemical_formula_weight 645.77
_space_group_crystal_system monoclinic
_space_group_IT_number 14
_space_group_name_Hall '-P 2yn'
_space_group_name_H-M_alt 'P 1 21/n 1'
_symmetry_space_group_name_Hall '-P 2yn'
_symmetry_space_group_name_H-M 'P 1 21/n 1'
_atom_sites_solution_hydrogens geom
_atom_sites_solution_primary direct
_atom_sites_solution_secondary difmap
_audit_creation_method SHELXL-2014/7
_audit_update_record
;
2018-01-15 deposited with the CCDC.
2018-03-02 downloaded from the CCDC.
;
_cell_angle_alpha 90
_cell_angle_beta 94.245(3)
_cell_angle_gamma 90
_cell_formula_units_Z 4
_cell_length_a 9.5146(6)
_cell_length_b 16.2693(10)
_cell_length_c 17.1333(11)
_cell_measurement_reflns_used 9800
_cell_measurement_temperature 100(2)
_cell_measurement_theta_max 30.72
_cell_measurement_theta_min 2.38
_cell_volume 2644.9(3)
_computing_data_collection APEX3
_diffrn_ambient_temperature 100(2)
_diffrn_measured_fraction_theta_full 0.994
_diffrn_measured_fraction_theta_max 0.997
_diffrn_radiation_type MoK\a
_diffrn_radiation_wavelength 0.71073
_diffrn_reflns_av_R_equivalents 0.0338
_diffrn_reflns_av_unetI/netI 0.0281
_diffrn_reflns_Laue_measured_fraction_full 0.994
_diffrn_reflns_Laue_measured_fraction_max 0.997
_diffrn_reflns_limit_h_max 13
_diffrn_reflns_limit_h_min -13
_diffrn_reflns_limit_k_max 22
_diffrn_reflns_limit_k_min -22
_diffrn_reflns_limit_l_max 24
_diffrn_reflns_limit_l_min -24
_diffrn_reflns_number 35546
_diffrn_reflns_point_group_measured_fraction_full 0.994
_diffrn_reflns_point_group_measured_fraction_max 0.997
_diffrn_reflns_theta_full 25.242
_diffrn_reflns_theta_max 29.998
_diffrn_reflns_theta_min 2.377
_diffrn_source 'microfocus tube'
_exptl_absorpt_coefficient_mu 3.000
_exptl_absorpt_correction_T_max 0.6300
_exptl_absorpt_correction_T_min 0.3628
_exptl_absorpt_correction_type multi-scan
_exptl_absorpt_process_details SADABS-2016/2
_exptl_crystal_colour colorless
_exptl_crystal_density_diffrn 1.622
_exptl_crystal_description plate
_exptl_crystal_F_000 1280
_exptl_crystal_size_max 0.370
_exptl_crystal_size_mid 0.180
_exptl_crystal_size_min 0.090
_refine_diff_density_max 2.613
_refine_diff_density_min -4.224
_refine_diff_density_rms 0.170
_refine_ls_extinction_method none
_refine_ls_goodness_of_fit_ref 1.044
_refine_ls_hydrogen_treatment constr
_refine_ls_matrix_type full
_refine_ls_number_parameters 295
_refine_ls_number_reflns 7698
_refine_ls_number_restraints 0
_refine_ls_restrained_S_all 1.044
_refine_ls_R_factor_all 0.0405
_refine_ls_R_factor_gt 0.0374
_refine_ls_shift/su_max 0.001
_refine_ls_shift/su_mean 0.000
_refine_ls_structure_factor_coef Fsqd
_refine_ls_weighting_details 'w=1/[\s^2^(Fo^2^)+(0.0113P)^2^+26.5431P] where P=(Fo^2^+2Fc^2^)/3'
_refine_ls_weighting_scheme calc
_refine_ls_wR_factor_gt 0.0922
_refine_ls_wR_factor_ref 0.0932
_reflns_Friedel_coverage 0.000
_reflns_number_gt 7120
_reflns_number_total 7698
_reflns_threshold_expression 'I > 2\s(I)'
_cod_data_source_file c8dt00458g2.cif
_cod_data_source_block tbnnncl
_cod_depositor_comments 'Adding full bibliography for 7045761--7045766.cif.'
_cod_database_code 7045764
_shelx_shelxl_version_number 2014/7
_shelx_space_group_comment
;
The symmetry employed for this shelxl refinement is uniquely defined
by the following loop, which should always be used as a source of
symmetry information in preference to the above space-group names.
They are only intended as comments.
;
_shelx_estimated_absorpt_t_min 0.403
_shelx_estimated_absorpt_t_max 0.774

loop_
_space_group_symop_operation_xyz
'x, y, z'
'-x+1/2, y+1/2, -z+1/2'
'-x, -y, -z'
'x-1/2, -y-1/2, z-1/2'

loop_
_atom_site_label
_atom_site_type_symbol
_atom_site_fract_x
_atom_site_fract_y
_atom_site_fract_z
_atom_site_U_iso_or_equiv
_atom_site_adp_type
_atom_site_occupancy
_atom_site_site_symmetry_order
_atom_site_calc_flag
_atom_site_refinement_flags_posn
_atom_site_refinement_flags_adp
Tb1 Tb 0.00589(2) 0.93376(2) 0.24709(2) 0.01080(5) Uani 1 1 d . .
Cl1 Cl -0.13017(10) 1.06982(6) 0.25082(6) 0.02004(19) Uani 1 1 d . .
Cl2 Cl -0.09739(10) 0.86146(6) 0.36357(6) 0.01739(17) Uani 1 1 d . .
Cl3 Cl -0.12432(10) 0.86296(6) 0.12876(6) 0.01873(18) Uani 1 1 d . .
N1 N 0.1974(3) 0.83118(19) 0.2460(2) 0.0125(6) Uani 1 1 d . .
N2 N 0.3366(3) 0.85201(19) 0.24400(19) 0.0106(5) Uani 1 1 d . .
N3 N 0.2078(3) 0.9918(2) 0.33006(19) 0.0121(6) Uani 1 1 d . .
N4 N 0.3454(3) 0.97906(19) 0.31491(19) 0.0118(6) Uani 1 1 d . .
N5 N 0.1803(3) 0.9941(2) 0.16312(19) 0.0127(6) Uani 1 1 d . .
N6 N 0.3227(3) 0.98097(19) 0.17528(19) 0.0116(6) Uani 1 1 d . .
C1 C 0.3794(4) 0.9375(2) 0.2439(2) 0.0108(6) Uani 1 1 d . .
H1A H 0.4843 0.9383 0.2429 0.013 Uiso 1 1 calc R U
C2 C 0.1968(4) 0.7488(2) 0.2476(2) 0.0143(7) Uani 1 1 d . .
C3 C 0.3364(4) 0.7164(2) 0.2469(2) 0.0144(7) Uani 1 1 d . .
H3A H 0.3644 0.6604 0.2479 0.017 Uiso 1 1 calc R U
C4 C 0.4216(4) 0.7853(2) 0.2446(2) 0.0141(7) Uani 1 1 d . .
C5 C 0.0649(4) 0.7017(2) 0.2495(3) 0.0201(8) Uani 1 1 d . .
H5A H 0.0863 0.6428 0.2505 0.030 Uiso 1 1 calc R U
H5B H 0.0177 0.7165 0.2964 0.030 Uiso 1 1 calc R U
H5C H 0.0030 0.7145 0.2028 0.030 Uiso 1 1 calc R U
C6 C 0.5778(4) 0.7912(3) 0.2435(3) 0.0226(9) Uani 1 1 d . .
H6A H 0.6185 0.7359 0.2442 0.034 Uiso 1 1 calc R U
H6B H 0.6016 0.8200 0.1960 0.034 Uiso 1 1 calc R U
H6C H 0.6160 0.8218 0.2896 0.034 Uiso 1 1 calc R U
C7 C 0.2141(4) 1.0361(2) 0.3963(2) 0.0149(7) Uani 1 1 d . .
C8 C 0.3548(4) 1.0502(2) 0.4229(2) 0.0169(7) Uani 1 1 d . .
H8A H 0.3874 1.0798 0.4685 0.020 Uiso 1 1 calc R U
C9 C 0.4366(4) 1.0132(2) 0.3702(2) 0.0134(7) Uani 1 1 d . .
C10 C 0.0843(5) 1.0663(3) 0.4301(3) 0.0217(8) Uani 1 1 d . .
H10A H 0.0096 1.0251 0.4222 0.033 Uiso 1 1 calc R U
H10B H 0.0537 1.1177 0.4042 0.033 Uiso 1 1 calc R U
H10C H 0.1040 1.0762 0.4863 0.033 Uiso 1 1 calc R U
C11 C 0.5924(4) 1.0083(3) 0.3685(3) 0.0209(8) Uani 1 1 d . .
H11A H 0.6217 0.9506 0.3694 0.031 Uiso 1 1 calc R U
H11B H 0.6371 1.0367 0.4143 0.031 Uiso 1 1 calc R U
H11C H 0.6211 1.0346 0.3207 0.031 Uiso 1 1 calc R U
C12 C 0.1660(4) 1.0426(2) 0.1002(2) 0.0143(7) Uani 1 1 d . .
C13 C 0.2975(4) 1.0591(3) 0.0717(2) 0.0178(7) Uani 1 1 d . .
H13A H 0.3146 1.0912 0.0271 0.021 Uiso 1 1 calc R U
C14 C 0.3968(4) 1.0200(2) 0.1209(2) 0.0146(7) Uani 1 1 d . .
C15 C 0.0255(5) 1.0753(3) 0.0703(3) 0.0220(8) Uani 1 1 d . .
H15A H -0.0470 1.0337 0.0772 0.033 Uiso 1 1 calc R U
H15B H 0.0273 1.0887 0.0146 0.033 Uiso 1 1 calc R U
H15C H 0.0041 1.1250 0.0995 0.033 Uiso 1 1 calc R U
C16 C 0.5521(4) 1.0170(3) 0.1207(3) 0.0204(8) Uani 1 1 d . .
H16A H 0.5829 0.9596 0.1189 0.031 Uiso 1 1 calc R U
H16B H 0.5945 1.0432 0.1683 0.031 Uiso 1 1 calc R U
H16C H 0.5817 1.0462 0.0746 0.031 Uiso 1 1 calc R U
N1S N 0.4434(5) 0.8278(3) 0.4339(3) 0.0335(10) Uani 1 1 d . .
N2S N 0.4603(5) 0.8336(3) 0.0457(3) 0.0379(11) Uani 1 1 d . .
C1S C 0.3407(5) 0.8144(3) 0.4607(3) 0.0283(10) Uani 1 1 d . .
C2S C 0.2092(6) 0.7979(4) 0.4965(5) 0.0488(17) Uani 1 1 d . .
H2S1 H 0.2201 0.7486 0.5292 0.073 Uiso 1 1 calc R U
H2S2 H 0.1335 0.7891 0.4554 0.073 Uiso 1 1 calc R U
H2S3 H 0.1857 0.8449 0.5288 0.073 Uiso 1 1 calc R U
C3S C 0.3505(5) 0.8062(3) 0.0387(3) 0.0270(9) Uani 1 1 d . .
C4S C 0.2108(6) 0.7699(4) 0.0317(4) 0.0446(15) Uani 1 1 d . .
H4S1 H 0.1849 0.7566 -0.0233 0.067 Uiso 1 1 calc R U
H4S2 H 0.1426 0.8090 0.0504 0.067 Uiso 1 1 calc R U
H4S3 H 0.2105 0.7196 0.0631 0.067 Uiso 1 1 calc R U

loop_
_atom_site_aniso_label
_atom_site_aniso_U_11
_atom_site_aniso_U_22
_atom_site_aniso_U_33
_atom_site_aniso_U_23
_atom_site_aniso_U_13
_atom_site_aniso_U_12
Tb1 0.00833(8) 0.01060(8) 0.01357(8) -0.00025(6) 0.00147(5) -0.00053(6)
Cl1 0.0154(4) 0.0132(4) 0.0318(5) 0.0004(4) 0.0041(4) 0.0013(3)
Cl2 0.0171(4) 0.0195(4) 0.0158(4) 0.0014(3) 0.0032(3) -0.0029(3)
Cl3 0.0174(4) 0.0222(5) 0.0161(4) -0.0016(3) -0.0025(3) -0.0051(3)
N1 0.0102(13) 0.0090(13) 0.0181(15) -0.0004(11) 0.0007(11) -0.0002(11)
N2 0.0082(13) 0.0081(13) 0.0153(14) -0.0001(11) 0.0001(11) 0.0008(10)
N3 0.0106(13) 0.0129(14) 0.0133(14) -0.0014(11) 0.0034(11) -0.0010(11)
N4 0.0092(13) 0.0109(14) 0.0150(14) -0.0017(11) -0.0002(11) -0.0006(11)
N5 0.0112(14) 0.0146(15) 0.0123(14) 0.0012(11) 0.0008(11) 0.0002(11)
N6 0.0103(13) 0.0114(14) 0.0133(14) 0.0015(11) 0.0025(11) 0.0003(11)
C1 0.0083(14) 0.0106(15) 0.0136(15) 0.0008(13) 0.0015(12) -0.0020(12)
C2 0.0163(17) 0.0080(15) 0.0184(18) -0.0012(13) 0.0006(14) -0.0007(13)
C3 0.0168(17) 0.0111(16) 0.0155(17) -0.0020(13) 0.0017(13) -0.0077(13)
C4 0.0122(16) 0.0119(16) 0.0181(17) -0.0003(13) -0.0001(13) 0.0015(13)
C5 0.0169(18) 0.0091(16) 0.034(2) -0.0003(16) 0.0017(16) -0.0030(14)
C6 0.0139(17) 0.0163(18) 0.038(2) 0.0007(17) 0.0036(16) 0.0047(15)
C7 0.0185(18) 0.0136(16) 0.0129(16) -0.0021(13) 0.0023(13) -0.0028(14)
C8 0.0190(18) 0.0169(18) 0.0142(17) -0.0032(14) -0.0017(14) -0.0031(14)
C9 0.0129(16) 0.0140(16) 0.0129(16) 0.0000(13) -0.0015(13) -0.0015(13)
C10 0.0209(19) 0.026(2) 0.0191(19) -0.0079(17) 0.0066(15) -0.0032(17)
C11 0.0139(17) 0.026(2) 0.022(2) -0.0024(16) -0.0029(15) -0.0060(15)
C12 0.0143(16) 0.0157(17) 0.0126(16) 0.0016(13) -0.0011(13) 0.0005(13)
C13 0.0201(18) 0.0181(18) 0.0154(17) 0.0042(14) 0.0034(14) 0.0001(15)
C14 0.0171(17) 0.0145(17) 0.0129(16) -0.0013(13) 0.0044(13) -0.0010(13)
C15 0.0196(19) 0.026(2) 0.0199(19) 0.0081(17) 0.0001(15) 0.0053(16)
C16 0.0139(17) 0.026(2) 0.022(2) 0.0041(16) 0.0047(15) -0.0027(15)
N1S 0.033(2) 0.035(2) 0.032(2) 0.0039(19) -0.0027(18) -0.0021(19)
N2S 0.039(3) 0.037(3) 0.038(3) -0.005(2) 0.005(2) -0.007(2)
C1S 0.029(2) 0.020(2) 0.035(3) 0.0050(18) -0.0110(19) 0.0009(17)
C2S 0.023(3) 0.050(4) 0.072(5) 0.026(3) -0.002(3) 0.004(2)
C3S 0.033(2) 0.020(2) 0.028(2) -0.0011(18) 0.0016(19) 0.0022(18)
C4S 0.028(3) 0.038(3) 0.067(4) 0.010(3) -0.006(3) 0.000(2)

loop_
_atom_type_symbol
_atom_type_description
_atom_type_scat_dispersion_real
_atom_type_scat_dispersion_imag
_atom_type_scat_source
C C 0.0033 0.0016 'International Tables Vol C Tables 4.2.6.8 and 6.1.1.4'
H H 0.0000 0.0000 'International Tables Vol C Tables 4.2.6.8 and 6.1.1.4'
N N 0.0061 0.0033 'International Tables Vol C Tables 4.2.6.8 and 6.1.1.4'
Cl Cl 0.1484 0.1585 'International Tables Vol C Tables 4.2.6.8 and 6.1.1.4'
Tb Tb -0.1723 4.1537 'International Tables Vol C Tables 4.2.6.8 and 6.1.1.4'

loop_
_geom_angle_atom_site_label_1
_geom_angle_atom_site_label_2
_geom_angle_atom_site_label_3
_geom_angle
N1 Tb1 N5 74.76(11)
N1 Tb1 N3 73.87(11)
N5 Tb1 N3 70.11(10)
N1 Tb1 Cl1 162.84(8)
N5 Tb1 Cl1 91.92(8)
N3 Tb1 Cl1 91.61(8)
N1 Tb1 Cl3 90.23(8)
N5 Tb1 Cl3 91.37(8)
N3 Tb1 Cl3 158.01(8)
Cl1 Tb1 Cl3 101.05(3)
N1 Tb1 Cl2 91.23(8)
N5 Tb1 Cl2 160.37(8)
N3 Tb1 Cl2 93.05(8)
Cl1 Tb1 Cl2 98.78(3)
Cl3 Tb1 Cl2 102.57(3)
C2 N1 N2 104.7(3)
C2 N1 Tb1 132.1(3)
N2 N1 Tb1 123.2(2)
C4 N2 N1 112.3(3)
C4 N2 C1 127.0(3)
N1 N2 C1 120.7(3)
C7 N3 N4 105.0(3)
C7 N3 Tb1 132.1(3)
N4 N3 Tb1 122.9(2)
C9 N4 N3 112.2(3)
C9 N4 C1 127.4(3)
N3 N4 C1 120.4(3)
C12 N5 N6 104.8(3)
C12 N5 Tb1 132.1(3)
N6 N5 Tb1 123.1(2)
C14 N6 N5 112.2(3)
C14 N6 C1 127.1(3)
N5 N6 C1 120.4(3)
N6 C1 N2 112.5(3)
N6 C1 N4 111.2(3)
N2 C1 N4 111.5(3)
N1 C2 C3 111.2(3)
N1 C2 C5 121.7(4)
C3 C2 C5 127.0(3)
C4 C3 C2 104.4(3)
N2 C4 C3 107.3(3)
N2 C4 C6 122.9(3)
C3 C4 C6 129.7(4)
N3 C7 C8 110.2(3)
N3 C7 C10 121.4(4)
C8 C7 C10 128.3(4)
C9 C8 C7 106.8(3)
N4 C9 C8 105.9(3)
N4 C9 C11 123.5(4)
C8 C9 C11 130.6(4)
N5 C12 C13 110.8(3)
N5 C12 C15 121.5(4)
C13 C12 C15 127.6(4)
C14 C13 C12 106.7(3)
N6 C14 C13 105.5(3)
N6 C14 C16 123.5(4)
C13 C14 C16 131.0(4)
N1S C1S C2S 179.0(7)
N2S C3S C4S 178.5(6)

loop_
_geom_bond_atom_site_label_1
_geom_bond_atom_site_label_2
_geom_bond_distance
Tb1 N1 2.472(3)
Tb1 N5 2.478(3)
Tb1 N3 2.490(3)
Tb1 Cl1 2.5675(10)
Tb1 Cl3 2.5690(10)
Tb1 Cl2 2.5734(10)
N1 C2 1.341(5)
N1 N2 1.369(4)
N2 C4 1.354(5)
N2 C1 1.449(5)
N3 C7 1.342(5)
N3 N4 1.369(4)
N4 C9 1.356(5)
N4 C1 1.449(5)
N5 C12 1.334(5)
N5 N6 1.372(4)
N6 C14 1.366(5)
N6 C1 1.443(5)
C2 C3 1.430(5)
C2 C5 1.472(5)
C3 C4 1.385(5)
C4 C6 1.491(5)
C7 C8 1.402(6)
C7 C10 1.486(6)
C8 C9 1.374(5)
C9 C11 1.487(6)
C12 C13 1.402(5)
C12 C15 1.494(6)
C13 C14 1.374(6)
C14 C16 1.479(6)
N1S C1S 1.131(7)
N2S C3S 1.134(7)
C1S C2S 1.458(8)
C3S C4S 1.451(8)
